data_2010966
loop_
_publ_author_name
'Ishida, Hiroyuki'
'Kashino, Setsuo'

_publ_section_title
;
 Ethylammonium and diethylammonium salts of chloranilic acid
;
_journal_issue 5
_journal_name_full 'Acta Crystallographica Section C'
_journal_page_first e202
_journal_page_last e204
_journal_paper_doi 10.1107/S0108270100004480
_journal_volume 56
_journal_year 2000
_chemical_formula_moiety 'C2 H8 N 1+, C6 H O4 Cl2 1-'
_chemical_formula_sum 'C8 H9 Cl2 N O4'
_chemical_formula_weight 254.07
_space_group_IT_number 2
_symmetry_cell_setting triclinic
_symmetry_space_group_name_Hall '-P 1'
_symmetry_space_group_name_H-M 'P -1'
_cell_angle_alpha 95.59(2)
_cell_angle_beta 92.95(2)
_cell_angle_gamma 98.47(2)
_cell_formula_units_Z 2
_cell_length_a 7.201(2)
_cell_length_b 10.348(2)
_cell_length_c 7.190(2)
_cell_measurement_reflns_used 25
_cell_measurement_temperature 303
_cell_measurement_theta_max 11.5
_cell_measurement_theta_min 10.6
_cell_volume 526.2(2)
_computing_cell_refinement
;
MSC/AFC Diffractometer Control Software
;
_computing_data_collection
;
MSC/AFC Diffractometer Control Software
(Molecular Structure Corporation,1990)
;
_computing_data_reduction
;
TEXSAN (Molecular Structure Corporation, 1997)
;
_computing_publication_material TEXSAN
_computing_structure_refinement TEXSAN
_computing_structure_solution
;
SAPI91 (Fan, 1991)
;
_diffrn_ambient_temperature 303
_diffrn_measurement_device 'Rigaku AFC-5R'
_diffrn_measurement_method \w-2\q
_diffrn_radiation_monochromator graphite
_diffrn_radiation_source 'Rigaku rotating anode'
_diffrn_radiation_type MoK\a
_diffrn_radiation_wavelength .71073
_diffrn_reflns_av_R_equivalents .019
_diffrn_reflns_av_sigmaI/netI .07
_diffrn_reflns_limit_h_max 9
_diffrn_reflns_limit_h_min 0
_diffrn_reflns_limit_k_max 13
_diffrn_reflns_limit_k_min -13
_diffrn_reflns_limit_l_max 9
_diffrn_reflns_limit_l_min -9
_diffrn_reflns_number 2620
_diffrn_reflns_reduction_process 'Lp corrections applied'
_diffrn_reflns_theta_max 27.5
_diffrn_reflns_theta_min 2.0
_diffrn_standards_decay_% none
_diffrn_standards_interval_count 97
_diffrn_standards_number 3
_exptl_absorpt_coefficient_mu .608
_exptl_absorpt_correction_T_max .941
_exptl_absorpt_correction_T_min .898
_exptl_absorpt_correction_type \y
_exptl_absorpt_process_details '(North et al., 1968)'
_exptl_crystal_colour brown
_exptl_crystal_density_diffrn 1.603
_exptl_crystal_density_meas ?
_exptl_crystal_description plate
_exptl_crystal_F_000 260
_exptl_crystal_size_max .30
_exptl_crystal_size_mid .20
_exptl_crystal_size_min .10
_refine_diff_density_max .50
_refine_diff_density_min -.56
_refine_ls_extinction_method none
_refine_ls_goodness_of_fit_all 1.29
_refine_ls_goodness_of_fit_ref 1.29
_refine_ls_hydrogen_treatment refall
_refine_ls_matrix_type full
_refine_ls_number_constraints 0
_refine_ls_number_parameters 172
_refine_ls_number_reflns 2424
_refine_ls_number_restraints 0
_refine_ls_R_factor_all .058
_refine_ls_R_factor_gt .042
_refine_ls_shift/su_max .01
_refine_ls_shift/su_mean .0009
_refine_ls_structure_factor_coef Fsqd
_refine_ls_weighting_details 'w = 1/[\s^2^(Fo) + 0.00002|Fo|^2^]'
_refine_ls_weighting_scheme sigma
_refine_ls_wR_factor_all .058
_refine_ls_wR_factor_ref .050
_reflns_number_gt 1402
_reflns_number_total 2425
_reflns_threshold_expression I>2\s(I)
_cod_data_source_file qb0198.cif
_cod_data_source_block I
_cod_depositor_comments
;
The following automatic conversions were performed:

'_exptl_crystal_density_meas' value 'not measured' was changed to '?'
- the value is perceived as not measured.

Automatic conversion script
Id: cif_fix_values 3008 2015-01-20 13:52:24Z robertas 
;
_cod_original_cell_volume 526.3(2)
_cod_original_formula_sum 'C8 H9 Cl2 N O4 '
_cod_database_code 2010966

loop_
_symmetry_equiv_pos_as_xyz
'  +x,  +y,  +z'
'  -x,  -y,  -z'

loop_
_atom_site_label
_atom_site_fract_x
_atom_site_fract_y
_atom_site_fract_z
_atom_site_U_iso_or_equiv
_atom_site_adp_type
_atom_site_calc_flag
_atom_site_calc_attached_atom
_atom_site_refinement_flags
_atom_site_occupancy
Cl1 .80780(10) .09592(6) .53082(9) .0628(2) Uani d ? . 1.000
Cl2 .72839(8) .69762(5) .52971(8) .0429(2) Uani d ? . 1.000
O1 .6727(2) .23130(10) .2162(2) .0485(5) Uani d ? . 1.000
O2 .9132(3) .3098(2) .8409(2) .0563(6) Uani d ? . 1.000
O3 .8862(2) .55900(10) .8350(2) .0443(5) Uani d ? . 1.000
O4 .6260(2) .48240(10) .2123(2) .0439(5) Uani d ? . 1.000
N .3609(4) .2878(2) -.0309(3) .0410(7) Uani d ? . 1.000
C1 .7179(3) .3043(2) .3592(3) .0329(7) Uani d ? . 1.000
C2 .7896(3) .2603(2) .5310(3) .0356(7) Uani d ? . 1.000
C3 .8432(3) .3460(2) .6817(3) .0360(7) Uani d ? . 1.000
C4 .8293(3) .4896(2) .6849(3) .0322(7) Uani d ? . 1.000
C5 .7533(3) .5328(2) .5239(3) .0316(7) Uani d ? . 1.000
C6 .6953(3) .4500(2) .3600(3) .0320(7) Uani d ? . 1.000
C7 .3071(5) .1481(2) -.1103(4) .0542(9) Uani d ? . 1.000
C8 .2599(5) .0613(3) .0410(5) .0650(10) Uani d ? . 1.000
H1 .931(4) .385(2) .923(3) .100(10) Uiso d ? . 1.000
H2 .473(4) .303(2) .033(3) .080(10) Uiso d ? . 1.000
H3 .259(4) .322(3) .056(4) .120(10) Uiso d ? . 1.000
H4 .380(4) .347(3) -.124(3) .090(10) Uiso d ? . 1.000
H5 .429(3) .117(2) -.190(3) .070(8) Uiso d ? . 1.000
H6 .203(3) .147(2) -.195(3) .090(10) Uiso d ? . 1.000
H7 .377(4) .063(2) .124(3) .090(10) Uiso d ? . 1.000
H8 .150(4) .088(2) .106(3) .090(10) Uiso d ? . 1.000
H9 .223(4) -.032(3) -.017(4) .110(10) Uiso d ? . 1.000

loop_
_atom_site_aniso_label
_atom_site_aniso_U_11
_atom_site_aniso_U_22
_atom_site_aniso_U_33
_atom_site_aniso_U_12
_atom_site_aniso_U_13
_atom_site_aniso_U_23
Cl1 .0949(6) .0344(4) .0577(5) .0151(4) -.0187(4) .0022(3)
Cl2 .0513(4) .0357(4) .0425(4) .0121(3) -.0018(3) .0022(3)
O1 .0610(10) .0460(10) .0364(9) .0159(9) -.0127(8) -.0103(8)
O2 .0890(10) .0460(10) .0350(10) .0230(10) -.0210(10) .0025(9)
O3 .0540(10) .0450(10) .0329(9) .0166(8) -.0126(8) -.0067(7)
O4 .0590(10) .0410(10) .0303(9) .0066(9) -.0115(8) .0067(7)
N .0500(10) .0370(10) .0350(10) .0080(10) -.0110(10) .0030(10)
C1 .0300(10) .0370(10) .0310(10) .0060(10) .0000(10) .0000(10)
C2 .041(2) .0290(10) .0380(10) .0070(10) -.0040(10) .0030(10)
C3 .038(2) .0400(10) .0310(10) .0110(10) -.0050(10) .0040(10)
C4 .0280(10) .0360(10) .0310(10) .0060(10) -.0030(10) -.0010(10)
C5 .0310(10) .0310(10) .0330(10) .0090(10) -.0020(10) .0020(10)
C6 .0300(10) .0360(10) .0300(10) .0050(10) .0000(10) .0050(10)
C7 .082(2) .0360(10) .042(2) .0140(10) -.013(2) -.0060(10)
C8 .078(3) .041(2) .072(2) .003(2) -.007(2) .004(2)

loop_
_atom_type_symbol
_atom_type_scat_dispersion_real
_atom_type_scat_dispersion_imag
_atom_type_scat_source
C .002 .002
;International Tables for Crystallography
(1992, Vol. C)
;
H .000 .000
;International Tables for Crystallography
(1992, Vol. C)
;
N .004 .003
;International Tables for Crystallography
(1992, Vol. C)
;
O .008 .006
;International Tables for Crystallography
(1992, Vol. C)
;
Cl .132 .159
;International Tables for Crystallography
(1992, Vol. C)
;

loop_
_geom_angle_atom_site_label_1
_geom_angle_atom_site_label_2
_geom_angle_atom_site_label_3
_geom_angle
_geom_angle_publ_flag
C3 O2 H1 105(2) no
C7 N H2 113(2) no
C7 N H3 113(2) no
C7 N H4 113(2) no
H2 N H3 109(2) no
H2 N H4 101(2) no
H3 N H4 106(2) no
O1 C1 C2 123.2(2) no
O1 C1 C6 118.6(2) no
C2 C1 C6 118.3(2) no
CL1 C2 C1 117.9(2) no
CL1 C2 C3 121.6(2) no
C1 C2 C3 120.4(2) no
O2 C3 C2 122.2(2) no
O2 C3 C4 115.3(2) no
C2 C3 C4 122.6(2) no
O3 C4 C3 115.9(2) no
O3 C4 C5 126.2(2) no
C3 C4 C5 117.9(2) no
CL2 C5 C4 118.1(2) no
CL2 C5 C6 118.7(2) no
C4 C5 C6 123.1(2) no
O4 C6 C1 116.2(2) no
O4 C6 C5 126.2(2) no
C1 C6 C5 117.6(2) no
N C7 C8 111.0(2) yes
N C7 H5 109.0(10) no
N C7 H6 105(2) no
C8 C7 H5 111.0(10) no
C8 C7 H6 112(2) no
H5 C7 H6 109(2) no
C7 C8 H7 108(2) no
C7 C8 H8 110(2) no
C7 C8 H9 109(2) no
H7 C8 H8 115(2) no
H7 C8 H9 106(2) no
H8 C8 H9 108(2) no

loop_
_geom_bond_atom_site_label_1
_geom_bond_atom_site_label_2
_geom_bond_site_symmetry_1
_geom_bond_site_symmetry_2
_geom_bond_distance
_geom_bond_publ_flag
CL1 C2 . . 1.725(2) yes
CL2 C5 . . 1.737(2) yes
O1 C1 . . 1.215(2) yes
O2 C3 . . 1.336(3) yes
O2 H1 . . .92(3) no
O3 C4 . . 1.251(2) yes
O4 C6 . . 1.246(2) yes
C1 C2 . . 1.453(3) yes
C1 C6 . . 1.540(3) yes
C2 C3 . . 1.334(3) yes
C3 C4 . . 1.502(3) yes
C4 C5 . . 1.396(3) yes
C5 C6 . . 1.394(3) yes
N C7 . . 1.490(3) yes
C7 C8 . . 1.497(4) yes
C7 H5 . . 1.14(2) no
C7 H6 . . .94(3) no
C8 H7 . . 1.01(3) no
C8 H8 . . 1.00(3) no
C8 H9 . . 1.01(3) no
N H2 . . .89(3) no
N H3 . . 1.06(3) no
N H4 . . .96(3) no

loop_
_geom_contact_atom_site_label_1
_geom_contact_atom_site_label_2
_geom_contact_distance
_geom_contact_site_symmetry_2
_geom_contact_publ_flag
O1 N 2.953(3) . no
O2 O3 2.797(2) 2_767 no
O3 N 2.883(3) 2_666 no
O4 N 2.813(3) 2_665 no
O4 N 2.932(3) . no

loop_
_geom_hbond_atom_site_label_D
_geom_hbond_atom_site_label_H
_geom_hbond_atom_site_label_A
_geom_hbond_site_symmetry_A
_geom_hbond_distance_DH
_geom_hbond_distance_HA
_geom_hbond_distance_DA
_geom_hbond_angle_DHA
_geom_hbond_publ_flag
O2 H1 O3 2_767 .92(3) 2.10(3) 2.797(2) 131(3) yes
O2 H1 O3 . .92(3) 2.04(3) 2.797(2) 120(2) yes
N H2 O1 . .89(3) 2.16(3) 2.953(3) 147(2) yes
N H2 O4 . .89(3) 2.26(3) 2.932(3) 132(2) yes
N H3 O3 2_666 1.06(3) 1.87(3) 2.883(3) 158(2) yes
N H4 O4 2_665 .96(3) 1.94(3) 2.813(3) 152(3) yes

loop_
_geom_torsion_atom_site_label_1
_geom_torsion_atom_site_label_2
_geom_torsion_atom_site_label_3
_geom_torsion_atom_site_label_4
_geom_torsion
_geom_torsion_publ_flag
CL1 C2 C1 O1 -.9(3) no
CL1 C2 C1 C6 178.1(2) no
CL1 C2 C3 O2 -.2(4) no
CL1 C2 C3 C4 179.8(2) no
CL2 C5 C4 O3 -1.6(3) no
CL2 C5 C4 C3 177.6(2) no
CL2 C5 C6 O4 .3(4) no
CL2 C5 C6 C1 -179.6(2) no
O1 C1 C2 C3 177.6(3) no
O1 C1 C6 O4 1.9(4) no
O1 C1 C6 C5 -178.1(2) no
O2 C3 C2 C1 -178.7(2) no
O2 C3 C4 O3 .7(4) no
O2 C3 C4 C5 -178.6(2) no
O3 C4 C3 C2 -179.4(2) no
O3 C4 C5 C6 178.9(2) no
O4 C6 C1 C2 -177.1(2) no
O4 C6 C5 C4 179.7(2) no
C1 C2 C3 C4 1.3(4) no
C1 C6 C5 C4 -.2(3) no
C2 C1 C6 C5 2.8(3) no
C2 C3 C4 C5 1.4(4) no
C3 C2 C1 C6 -3.4(3) no
C3 C4 C5 C6 -1.9(4) no

loop_
_cod_related_entry_id
_cod_related_entry_database
_cod_related_entry_code
1 ChemSpider 30652285
